data_2232093
loop_
_publ_author_name
'Shen, Jin-Bei'
'Liu, Jia-Lu'
'Zhao, Guo-Liang'

_publ_section_title
;
 Tetrakis(\m~2~-2-phenoxypropionato)-\k^3^<i>O</i>,<i>O</i>':<i>O</i>';\k^3^<i>O</i>:<i>O</i>,<i>O</i>';\k^4^<i>O</i>:<i>O</i>'-bis[(1,10-phenanthroline-\k^2^<i>N</i>,<i>N</i>')(2-phenoxypropionato-\k^2^<i>O</i>,<i>O</i>')cerium(III)]
;
_journal_coeditor_code WM2527
_journal_issue 10
_journal_name_full 'Acta Crystallographica Section E'
_journal_page_first m1359
_journal_page_last m1360
_journal_paper_doi 10.1107/S1600536811036129
_journal_volume 67
_journal_year 2011
_chemical_formula_iupac '[Ce2 (C9 H9 O3)6 (C12 H8 N2)2]'
_chemical_formula_moiety 'C78 H70 Ce2 N4 O18'
_chemical_formula_sum 'C78 H70 Ce2 N4 O18'
_chemical_formula_weight 1631.62
_chemical_name_systematic
;
Tetrakis(\m~2~-2-phenoxypropionato)-\k^3^<i>O</i>,<i>O</i>':<i>O</i>';\
\k^3^<i>O</i>:<i>O</i>,<i>O</i>';\k^4^<i>O</i>:<i>O</i>'-bis[(1,10-\
phenanthroline-\k^2^<i>N</i>,<i>N</i>')(2-phenoxypropionato-\
\k^2^<i>O</i>,<i>O</i>')cerium(III)]
;
_space_group_IT_number 14
_symmetry_cell_setting monoclinic
_symmetry_space_group_name_Hall '-P 2ybc'
_symmetry_space_group_name_H-M 'P 1 21/c 1'
_atom_sites_solution_hydrogens geom
_atom_sites_solution_primary direct
_atom_sites_solution_secondary difmap
_audit_creation_method SHELXL-97
_cell_angle_alpha 90.00
_cell_angle_beta 120.1490(10)
_cell_angle_gamma 90.00
_cell_formula_units_Z 2
_cell_length_a 11.5137(2)
_cell_length_b 25.9311(6)
_cell_length_c 13.9620(3)
_cell_measurement_reflns_used 9702
_cell_measurement_temperature 296(2)
_cell_measurement_theta_max 25.00
_cell_measurement_theta_min 1.86
_cell_volume 3604.63(13)
_computing_cell_refinement 'SAINT (Bruker, 2006)'
_computing_data_collection 'APEX2 (Bruker, 2006)'
_computing_data_reduction 'SAINT (Bruker, 2006)'
_computing_molecular_graphics 'XP in SHELXTL (Sheldrick, 2008) and DIAMOND (Brandenburg, 2006)'
_computing_publication_material 'SHELXL97 (Sheldrick, 2008)'
_computing_structure_refinement 'SHELXL97 (Sheldrick, 2008)'
_computing_structure_solution 'SHELXS97 (Sheldrick, 2008)'
_diffrn_ambient_temperature 296(2)
_diffrn_measured_fraction_theta_full 0.999
_diffrn_measured_fraction_theta_max 0.999
_diffrn_measurement_device_type 'Bruker APEXII CCD'
_diffrn_measurement_method 'phi and omega scans'
_diffrn_radiation_monochromator graphite
_diffrn_radiation_source 'fine-focus sealed tube'
_diffrn_radiation_type MoK\a
_diffrn_radiation_wavelength 0.71073
_diffrn_reflns_av_R_equivalents 0.0289
_diffrn_reflns_av_sigmaI/netI 0.0292
_diffrn_reflns_limit_h_max 13
_diffrn_reflns_limit_h_min -13
_diffrn_reflns_limit_k_max 26
_diffrn_reflns_limit_k_min -30
_diffrn_reflns_limit_l_max 16
_diffrn_reflns_limit_l_min -12
_diffrn_reflns_number 26086
_diffrn_reflns_theta_full 25.00
_diffrn_reflns_theta_max 25.00
_diffrn_reflns_theta_min 1.86
_diffrn_standards_number 0
_exptl_absorpt_coefficient_mu 1.321
_exptl_absorpt_correction_T_max 0.848
_exptl_absorpt_correction_T_min 0.747
_exptl_absorpt_correction_type multi-scan
_exptl_absorpt_process_details '(<i>SADABS</i>; Sheldrick, 1996)'
_exptl_crystal_colour colourless
_exptl_crystal_density_diffrn 1.503
_exptl_crystal_density_method 'not measured'
_exptl_crystal_description block
_exptl_crystal_F_000 1652
_exptl_crystal_size_max 0.30
_exptl_crystal_size_mid 0.18
_exptl_crystal_size_min 0.13
_refine_diff_density_max 0.667
_refine_diff_density_min -0.352
_refine_ls_extinction_method none
_refine_ls_goodness_of_fit_ref 1.100
_refine_ls_hydrogen_treatment constr
_refine_ls_matrix_type full
_refine_ls_number_parameters 461
_refine_ls_number_reflns 6351
_refine_ls_number_restraints 234
_refine_ls_restrained_S_all 1.095
_refine_ls_R_factor_all 0.0406
_refine_ls_R_factor_gt 0.0318
_refine_ls_shift/su_max 0.001
_refine_ls_shift/su_mean 0.000
_refine_ls_structure_factor_coef Fsqd
_refine_ls_weighting_details 'calc w=1/[\s^2^(Fo^2^)+(0.0098P)^2^+3.9343P] where P=(Fo^2^+2Fc^2^)/3'
_refine_ls_weighting_scheme calc
_refine_ls_wR_factor_gt 0.0572
_refine_ls_wR_factor_ref 0.0599
_reflns_number_gt 5383
_reflns_number_total 6351
_reflns_threshold_expression >2sigma(I)
_cod_data_source_file wm2527.cif
_cod_data_source_block I
_cod_original_cell_volume 3604.62(13)
_cod_original_sg_symbol_H-M 'P 21/c'
_cod_database_code 2232093
_cod_database_fobs_code 2232093

loop_
_symmetry_equiv_pos_as_xyz
'x, y, z'
'-x, y+1/2, -z+1/2'
'-x, -y, -z'
'x, -y-1/2, z-1/2'

loop_
_atom_site_type_symbol
_atom_site_label
_atom_site_fract_x
_atom_site_fract_y
_atom_site_fract_z
_atom_site_U_iso_or_equiv
_atom_site_adp_type
_atom_site_calc_flag
_atom_site_refinement_flags
_atom_site_occupancy
_atom_site_symmetry_multiplicity
Ce Ce1 0.454529(15) -0.002855(6) 0.837971(13) 0.03007(6) Uani d . 1 1
C C1 0.3410(3) -0.08904(12) 0.9639(3) 0.0374(7) Uani d U 1 1
C C2 0.2597(3) -0.13715(14) 0.9555(3) 0.0478(9) Uani d U 1 1
H H2A 0.3232 -0.1649 0.9966 0.057 Uiso calc R 1 1
C C3 0.1761(4) -0.12764(17) 1.0088(4) 0.0729(12) Uani d U 1 1
H H3A 0.1256 -0.1581 1.0029 0.109 Uiso calc R 1 1
H H3B 0.1155 -0.0995 0.9720 0.109 Uiso calc R 1 1
H H3C 0.2338 -0.1192 1.0855 0.109 Uiso calc R 1 1
C C4 0.2261(4) -0.18348(14) 0.7942(3) 0.0583(10) Uani d U 1 1
C C5 0.3567(4) -0.18465(15) 0.8199(4) 0.0686(12) Uani d U 1 1
H H5A 0.4220 -0.1670 0.8815 0.082 Uiso calc R 1 1
C C6 0.3915(6) -0.21221(19) 0.7536(6) 0.1023(18) Uani d U 1 1
H H6A 0.4806 -0.2133 0.7706 0.123 Uiso calc R 1 1
C C7 0.2961(9) -0.2377(2) 0.6639(6) 0.125(2) Uani d U 1 1
H H7A 0.3201 -0.2559 0.6191 0.150 Uiso calc R 1 1
C C8 0.1657(8) -0.2371(2) 0.6384(5) 0.116(2) Uani d U 1 1
H H8A 0.1013 -0.2552 0.5772 0.139 Uiso calc R 1 1
C C9 0.1294(5) -0.20981(16) 0.7028(4) 0.0821(14) Uani d U 1 1
H H9A 0.0400 -0.2090 0.6852 0.098 Uiso calc R 1 1
C C10 0.6081(3) -0.06332(14) 0.7670(3) 0.0399(8) Uani d U 1 1
C C11 0.6786(3) -0.09362(14) 0.7173(3) 0.0515(9) Uani d U 1 1
H H11A 0.6990 -0.0706 0.6720 0.062 Uiso calc R 1 1
C C12 0.8082(4) -0.11664(17) 0.8094(3) 0.0729(13) Uani d U 1 1
H H12A 0.8522 -0.1357 0.7777 0.109 Uiso calc R 1 1
H H12B 0.7882 -0.1393 0.8535 0.109 Uiso calc R 1 1
H H12C 0.8661 -0.0895 0.8551 0.109 Uiso calc R 1 1
C C13 0.4214(4) -0.16838(16) 0.4901(3) 0.0633(11) Uani d U 1 1
H H13A 0.4448 -0.2008 0.5231 0.076 Uiso calc R 1 1
C C14 0.3159(4) -0.16336(19) 0.3840(4) 0.0755(13) Uani d U 1 1
H H14A 0.2681 -0.1924 0.3453 0.091 Uiso calc R 1 1
C C15 0.2803(4) -0.1160(2) 0.3347(3) 0.0738(13) Uani d U 1 1
H H15A 0.2090 -0.1127 0.2626 0.089 Uiso calc R 1 1
C C16 0.3503(4) -0.07341(18) 0.3922(3) 0.0683(12) Uani d U 1 1
H H16A 0.3262 -0.0412 0.3587 0.082 Uiso calc R 1 1
C C17 0.4570(4) -0.07747(16) 0.4999(3) 0.0567(10) Uani d U 1 1
H H17A 0.5033 -0.0482 0.5391 0.068 Uiso calc R 1 1
C C18 0.4929(3) -0.12559(15) 0.5477(3) 0.0500(9) Uani d U 1 1
C C19 0.2664(3) 0.04852(11) 0.8978(3) 0.0323(7) Uani d U 1 1
C C20 0.1689(3) 0.07364(13) 0.9267(3) 0.0417(8) Uani d U 1 1
H H20A 0.2187 0.0900 0.9997 0.050 Uiso calc R 1 1
C C21 0.0748(4) 0.03318(15) 0.9278(3) 0.0596(10) Uani d U 1 1
H H21A 0.0131 0.0491 0.9461 0.089 Uiso calc R 1 1
H H21B 0.1259 0.0073 0.9820 0.089 Uiso calc R 1 1
H H21C 0.0256 0.0175 0.8560 0.089 Uiso calc R 1 1
C C22 0.1500(3) 0.15388(14) 0.8359(3) 0.0544(10) Uani d U 1 1
C C23 0.2812(4) 0.16723(16) 0.9091(4) 0.0943(17) Uani d U 1 1
H H23A 0.3347 0.1461 0.9693 0.113 Uiso calc R 1 1
C C24 0.3328(5) 0.21212(19) 0.8924(5) 0.123(2) Uani d U 1 1
H H24A 0.4208 0.2215 0.9429 0.147 Uiso calc R 1 1
C C25 0.2580(6) 0.24283(19) 0.8041(5) 0.110(2) Uani d U 1 1
H H25A 0.2947 0.2727 0.7934 0.132 Uiso calc R 1 1
C C26 0.1280(6) 0.22961(18) 0.7308(4) 0.0967(17) Uani d U 1 1
H H26A 0.0758 0.2506 0.6700 0.116 Uiso calc R 1 1
C C27 0.0741(4) 0.18526(16) 0.7468(4) 0.0731(12) Uani d U 1 1
H H27A -0.0146 0.1765 0.6968 0.088 Uiso calc R 1 1
C C28 0.2365(3) -0.07862(13) 0.6103(3) 0.0436(8) Uani d U 1 1
H H28A 0.2803 -0.1034 0.6651 0.052 Uiso calc R 1 1
C C29 0.1295(3) -0.09414(14) 0.5082(3) 0.0488(9) Uani d U 1 1
H H29A 0.1039 -0.1286 0.4952 0.059 Uiso calc R 1 1
C C30 0.0633(3) -0.05827(14) 0.4280(3) 0.0472(9) Uani d U 1 1
H H30A -0.0096 -0.0679 0.3602 0.057 Uiso calc R 1 1
C C31 0.0403(3) 0.03314(15) 0.3681(3) 0.0497(9) Uani d U 1 1
H H31A -0.0338 0.0252 0.2995 0.060 Uiso calc R 1 1
C C32 0.0839(3) 0.08178(15) 0.3900(3) 0.0528(9) Uani d U 1 1
H H32A 0.0386 0.1071 0.3368 0.063 Uiso calc R 1 1
C C33 0.2500(4) 0.14576(15) 0.5189(3) 0.0562(10) Uani d U 1 1
H H33A 0.2098 0.1719 0.4669 0.067 Uiso calc R 1 1
C C34 0.3588(4) 0.15641(14) 0.6195(3) 0.0603(10) Uani d U 1 1
H H34A 0.3938 0.1896 0.6368 0.072 Uiso calc R 1 1
C C35 0.4167(3) 0.11648(13) 0.6961(3) 0.0489(9) Uani d U 1 1
H H35A 0.4909 0.1241 0.7647 0.059 Uiso calc R 1 1
C C36 0.2641(3) 0.05794(12) 0.5758(2) 0.0352(7) Uani d U 1 1
C C37 0.1985(3) 0.09594(13) 0.4935(3) 0.0425(8) Uani d U 1 1
C C38 0.2155(3) 0.00588(12) 0.5525(2) 0.0343(7) Uani d U 1 1
C C39 0.1048(3) -0.00695(14) 0.4475(2) 0.0412(8) Uani d U 1 1
N N1 0.3723(2) 0.06856(10) 0.6769(2) 0.0371(6) Uani d . 1 1
N N2 0.2785(2) -0.03027(10) 0.6328(2) 0.0371(6) Uani d . 1 1
O O1 0.1737(2) -0.15482(10) 0.8471(2) 0.0636(7) Uani d . 1 1
O O9 0.0877(2) 0.11100(9) 0.8460(2) 0.0515(6) Uani d . 1 1
O O5 0.6289(2) -0.01570(9) 0.7804(2) 0.0521(6) Uani d . 1 1
O O4 0.5362(2) -0.08674(8) 0.79660(18) 0.0450(6) Uani d . 1 1
O O7 0.23777(19) 0.04315(8) 0.80004(17) 0.0396(5) Uani d . 1 1
O O3 0.3308(2) -0.06985(8) 0.87816(18) 0.0412(5) Uani d . 1 1
O O2 0.4146(2) -0.07312(8) 1.06170(18) 0.0463(6) Uani d . 1 1
O O8 0.37595(19) 0.03220(8) 0.97824(16) 0.0393(5) Uani d . 1 1
O O6 0.6000(2) -0.13560(9) 0.6518(2) 0.0603(7) Uani d . 1 1

loop_
_atom_site_aniso_label
_atom_site_aniso_U_11
_atom_site_aniso_U_22
_atom_site_aniso_U_33
_atom_site_aniso_U_12
_atom_site_aniso_U_13
_atom_site_aniso_U_23
Ce1 0.02866(8) 0.03356(10) 0.02299(9) 0.00020(8) 0.00926(7) -0.00084(8)
C1 0.0353(16) 0.0360(18) 0.036(2) -0.0011(13) 0.0147(15) -0.0013(15)
C2 0.0446(18) 0.052(2) 0.035(2) -0.0136(16) 0.0118(16) -0.0008(16)
C3 0.069(3) 0.086(3) 0.080(3) -0.022(2) 0.049(2) -0.004(3)
C4 0.079(3) 0.035(2) 0.064(3) -0.0041(19) 0.038(2) -0.0057(19)
C5 0.080(3) 0.045(2) 0.083(3) -0.001(2) 0.043(3) -0.008(2)
C6 0.136(5) 0.061(3) 0.150(5) 0.003(3) 0.103(5) -0.001(3)
C7 0.215(8) 0.079(4) 0.120(6) -0.011(5) 0.114(6) -0.023(4)
C8 0.177(6) 0.074(4) 0.064(4) -0.010(4) 0.036(4) -0.023(3)
C9 0.091(3) 0.050(3) 0.073(3) -0.005(2) 0.018(3) -0.005(2)
C10 0.0362(16) 0.049(2) 0.0290(18) 0.0052(15) 0.0120(14) -0.0037(15)
C11 0.050(2) 0.058(2) 0.044(2) 0.0087(17) 0.0217(17) -0.0092(18)
C12 0.054(2) 0.101(3) 0.053(3) 0.027(2) 0.0189(19) -0.015(2)
C13 0.067(2) 0.057(3) 0.065(3) 0.002(2) 0.032(2) -0.015(2)
C14 0.061(3) 0.085(3) 0.074(3) -0.010(2) 0.029(2) -0.032(3)
C15 0.056(2) 0.118(4) 0.043(3) 0.002(3) 0.022(2) -0.006(3)
C16 0.065(3) 0.087(3) 0.055(3) 0.009(2) 0.032(2) 0.016(2)
C17 0.059(2) 0.061(3) 0.051(2) -0.0012(19) 0.029(2) -0.001(2)
C18 0.053(2) 0.057(2) 0.042(2) 0.0091(17) 0.0253(18) -0.0063(18)
C19 0.0314(15) 0.0313(17) 0.0315(18) -0.0006(12) 0.0138(14) 0.0000(14)
C20 0.0411(17) 0.049(2) 0.0335(18) 0.0064(15) 0.0179(15) -0.0003(16)
C21 0.056(2) 0.073(3) 0.067(3) -0.0010(19) 0.044(2) 0.001(2)
C22 0.045(2) 0.039(2) 0.068(3) 0.0055(16) 0.0203(19) -0.0048(19)
C23 0.064(3) 0.051(3) 0.109(4) -0.011(2) 0.000(3) 0.018(3)
C24 0.083(3) 0.064(3) 0.156(5) -0.018(3) 0.011(3) 0.025(3)
C25 0.100(4) 0.057(3) 0.146(5) -0.014(3) 0.041(4) 0.013(3)
C26 0.109(4) 0.059(3) 0.099(4) 0.007(3) 0.034(3) 0.022(3)
C27 0.067(3) 0.062(3) 0.072(3) 0.008(2) 0.021(2) 0.003(2)
C28 0.0463(18) 0.043(2) 0.0354(19) -0.0032(15) 0.0163(15) -0.0021(16)
C29 0.0488(19) 0.054(2) 0.039(2) -0.0087(17) 0.0189(17) -0.0109(18)
C30 0.0389(18) 0.065(2) 0.0283(19) -0.0060(17) 0.0100(15) -0.0135(18)
C31 0.0396(18) 0.075(3) 0.0246(18) 0.0087(18) 0.0084(15) 0.0014(18)
C32 0.049(2) 0.067(3) 0.035(2) 0.0180(18) 0.0153(16) 0.0173(18)
C33 0.062(2) 0.053(2) 0.052(2) 0.0124(18) 0.027(2) 0.0172(19)
C34 0.071(2) 0.041(2) 0.063(3) -0.0028(18) 0.030(2) 0.0059(19)
C35 0.050(2) 0.047(2) 0.042(2) -0.0059(16) 0.0181(16) 0.0004(17)
C36 0.0326(15) 0.047(2) 0.0271(17) 0.0047(14) 0.0162(13) 0.0052(14)
C37 0.0436(18) 0.052(2) 0.0339(19) 0.0112(16) 0.0210(15) 0.0099(16)
C38 0.0311(14) 0.0468(19) 0.0263(16) 0.0024(14) 0.0154(12) -0.0018(15)
C39 0.0347(15) 0.061(2) 0.0271(16) 0.0057(16) 0.0151(13) -0.0024(16)
N1 0.0359(13) 0.0422(16) 0.0290(15) -0.0028(12) 0.0131(11) 0.0012(12)
N2 0.0394(14) 0.0406(16) 0.0262(14) 0.0006(12) 0.0127(12) -0.0001(12)
O1 0.0519(15) 0.0612(17) 0.0607(18) -0.0119(13) 0.0157(13) -0.0123(14)
O9 0.0351(12) 0.0490(15) 0.0584(16) 0.0079(10) 0.0146(11) 0.0012(12)
O5 0.0618(15) 0.0451(15) 0.0636(17) -0.0034(11) 0.0421(13) -0.0073(12)
O4 0.0461(13) 0.0408(13) 0.0495(15) -0.0010(10) 0.0251(12) -0.0048(11)
O7 0.0348(11) 0.0533(14) 0.0253(12) 0.0073(10) 0.0111(9) -0.0002(10)
O3 0.0489(12) 0.0398(13) 0.0324(13) -0.0074(10) 0.0183(10) -0.0026(10)
O2 0.0541(13) 0.0455(14) 0.0312(13) -0.0144(11) 0.0155(11) -0.0045(11)
O8 0.0358(11) 0.0452(13) 0.0278(12) 0.0073(10) 0.0092(9) 0.0001(10)
O6 0.0694(16) 0.0535(16) 0.0455(16) 0.0142(13) 0.0196(13) -0.0097(12)

loop_
_atom_type_symbol
_atom_type_description
_atom_type_scat_dispersion_real
_atom_type_scat_dispersion_imag
_atom_type_scat_source
C C 0.0033 0.0016 'International Tables Vol C Tables 4.2.6.8 and 6.1.1.4'
H H 0.0000 0.0000 'International Tables Vol C Tables 4.2.6.8 and 6.1.1.4'
Ce Ce -0.2486 2.6331 'International Tables Vol C Tables 4.2.6.8 and 6.1.1.4'
N N 0.0061 0.0033 'International Tables Vol C Tables 4.2.6.8 and 6.1.1.4'
O O 0.0106 0.0060 'International Tables Vol C Tables 4.2.6.8 and 6.1.1.4'

loop_
_geom_angle_atom_site_label_1
_geom_angle_atom_site_label_2
_geom_angle_atom_site_label_3
_geom_angle_site_symmetry_1
_geom_angle_site_symmetry_3
_geom_angle
O8 Ce1 O2 3_657 3_657 73.24(7)
O8 Ce1 O3 3_657 . 77.92(7)
O2 Ce1 O3 3_657 . 133.77(7)
O8 Ce1 O5 3_657 . 87.12(7)
O2 Ce1 O5 3_657 . 85.94(8)
O3 Ce1 O5 . . 128.05(7)
O8 Ce1 O4 3_657 . 77.33(7)
O2 Ce1 O4 3_657 . 128.71(7)
O3 Ce1 O4 . . 76.89(7)
O5 Ce1 O4 . . 51.24(7)
O8 Ce1 O7 3_657 . 122.89(7)
O2 Ce1 O7 3_657 . 89.95(7)
O3 Ce1 O7 . . 76.30(7)
O5 Ce1 O7 . . 146.99(7)
O4 Ce1 O7 . . 141.28(7)
O8 Ce1 N2 3_657 . 146.05(7)
O2 Ce1 N2 3_657 . 138.86(8)
O3 Ce1 N2 . . 80.91(7)
O5 Ce1 N2 . . 85.37(8)
O4 Ce1 N2 . . 72.19(7)
O7 Ce1 N2 . . 76.40(7)
O8 Ce1 N1 3_657 . 148.65(7)
O2 Ce1 N1 3_657 . 77.38(7)
O3 Ce1 N1 . . 132.00(7)
O5 Ce1 N1 . . 80.07(8)
O4 Ce1 N1 . . 114.39(8)
O7 Ce1 N1 . . 67.09(7)
N2 Ce1 N1 . . 61.52(8)
O8 Ce1 O8 3_657 . 73.97(7)
O2 Ce1 O8 3_657 . 69.35(7)
O3 Ce1 O8 . . 68.38(7)
O5 Ce1 O8 . . 152.19(7)
O4 Ce1 O8 . . 138.55(7)
O7 Ce1 O8 . . 49.26(6)
N2 Ce1 O8 . . 121.59(7)
N1 Ce1 O8 . . 105.63(7)
O8 Ce1 C10 3_657 . 83.52(8)
O2 Ce1 C10 3_657 . 109.06(9)
O3 Ce1 C10 . . 102.57(9)
O5 Ce1 C10 . . 25.71(8)
O4 Ce1 C10 . . 25.70(8)
O7 Ce1 C10 . . 151.72(8)
N2 Ce1 C10 . . 75.54(8)
N1 Ce1 C10 . . 96.09(9)
O8 Ce1 C10 . . 156.96(8)
O8 Ce1 C19 3_657 . 98.86(8)
O2 Ce1 C19 3_657 . 78.81(8)
O3 Ce1 C19 . . 70.79(7)
O5 Ce1 C19 . . 161.16(8)
O4 Ce1 C19 . . 147.49(8)
O7 Ce1 C19 . . 24.23(7)
N2 Ce1 C19 . . 98.83(8)
N1 Ce1 C19 . . 85.80(8)
O8 Ce1 C19 . . 25.03(7)
C10 Ce1 C19 . . 172.12(9)
O8 Ce1 Ce1 3_657 3_657 39.14(5)
O2 Ce1 Ce1 3_657 3_657 66.24(5)
O3 Ce1 Ce1 . 3_657 68.51(5)
O5 Ce1 Ce1 . 3_657 123.44(6)
O4 Ce1 Ce1 . 3_657 111.22(5)
O7 Ce1 Ce1 . 3_657 83.92(5)
N2 Ce1 Ce1 . 3_657 146.82(6)
N1 Ce1 Ce1 . 3_657 133.19(6)
O8 Ce1 Ce1 . 3_657 34.83(4)
C10 Ce1 Ce1 . 3_657 122.50(6)
C19 Ce1 Ce1 . 3_657 59.76(6)
O3 C1 O2 . . 126.7(3)
O3 C1 C2 . . 119.5(3)
O2 C1 C2 . . 113.8(3)
O1 C2 C3 . . 107.9(3)
O1 C2 C1 . . 115.0(3)
C3 C2 C1 . . 110.4(3)
O1 C2 H2A . . 107.8
C3 C2 H2A . . 107.8
C1 C2 H2A . . 107.8
C2 C3 H3A . . 109.5
C2 C3 H3B . . 109.5
H3A C3 H3B . . 109.5
C2 C3 H3C . . 109.5
H3A C3 H3C . . 109.5
H3B C3 H3C . . 109.5
C5 C4 C9 . . 120.3(4)
C5 C4 O1 . . 126.4(4)
C9 C4 O1 . . 113.2(4)
C4 C5 C6 . . 119.4(5)
C4 C5 H5A . . 120.3
C6 C5 H5A . . 120.3
C7 C6 C5 . . 120.0(6)
C7 C6 H6A . . 120.0
C5 C6 H6A . . 120.0
C6 C7 C8 . . 120.9(6)
C6 C7 H7A . . 119.6
C8 C7 H7A . . 119.6
C7 C8 C9 . . 119.9(6)
C7 C8 H8A . . 120.1
C9 C8 H8A . . 120.1
C8 C9 C4 . . 119.5(5)
C8 C9 H9A . . 120.2
C4 C9 H9A . . 120.2
O4 C10 O5 . . 122.4(3)
O4 C10 C11 . . 119.4(3)
O5 C10 C11 . . 118.1(3)
O4 C10 Ce1 . . 61.94(16)
O5 C10 Ce1 . . 61.14(17)
C11 C10 Ce1 . . 174.1(2)
O6 C11 C12 . . 106.3(3)
O6 C11 C10 . . 112.1(3)
C12 C11 C10 . . 109.8(3)
O6 C11 H11A . . 109.5
C12 C11 H11A . . 109.5
C10 C11 H11A . . 109.5
C11 C12 H12A . . 109.5
C11 C12 H12B . . 109.5
H12A C12 H12B . . 109.5
C11 C12 H12C . . 109.5
H12A C12 H12C . . 109.5
H12B C12 H12C . . 109.5
C14 C13 C18 . . 120.0(4)
C14 C13 H13A . . 120.0
C18 C13 H13A . . 120.0
C15 C14 C13 . . 120.6(4)
C15 C14 H14A . . 119.7
C13 C14 H14A . . 119.7
C16 C15 C14 . . 119.4(4)
C16 C15 H15A . . 120.3
C14 C15 H15A . . 120.3
C15 C16 C17 . . 121.1(4)
C15 C16 H16A . . 119.5
C17 C16 H16A . . 119.5
C18 C17 C16 . . 118.7(4)
C18 C17 H17A . . 120.6
C16 C17 H17A . . 120.6
C13 C18 C17 . . 120.1(3)
C13 C18 O6 . . 114.9(3)
C17 C18 O6 . . 125.0(3)
O7 C19 O8 . . 122.2(3)
O7 C19 C20 . . 121.2(3)
O8 C19 C20 . . 116.6(3)
O7 C19 Ce1 . . 58.21(15)
O8 C19 Ce1 . . 64.01(15)
C20 C19 Ce1 . . 178.8(2)
O9 C20 C21 . . 106.9(3)
O9 C20 C19 . . 111.2(3)
C21 C20 C19 . . 109.5(3)
O9 C20 H20A . . 109.7
C21 C20 H20A . . 109.7
C19 C20 H20A . . 109.7
C20 C21 H21A . . 109.5
C20 C21 H21B . . 109.5
H21A C21 H21B . . 109.5
C20 C21 H21C . . 109.5
H21A C21 H21C . . 109.5
H21B C21 H21C . . 109.5
O9 C22 C27 . . 116.6(3)
O9 C22 C23 . . 124.4(4)
C27 C22 C23 . . 119.1(4)
C22 C23 C24 . . 119.4(4)
C22 C23 H23A . . 120.3
C24 C23 H23A . . 120.3
C25 C24 C23 . . 121.4(5)
C25 C24 H24A . . 119.3
C23 C24 H24A . . 119.3
C24 C25 C26 . . 119.4(5)
C24 C25 H25A . . 120.3
C26 C25 H25A . . 120.3
C25 C26 C27 . . 120.1(5)
C25 C26 H26A . . 119.9
C27 C26 H26A . . 119.9
C22 C27 C26 . . 120.6(4)
C22 C27 H27A . . 119.7
C26 C27 H27A . . 119.7
N2 C28 C29 . . 123.1(3)
N2 C28 H28A . . 118.5
C29 C28 H28A . . 118.5
C30 C29 C28 . . 119.1(3)
C30 C29 H29A . . 120.4
C28 C29 H29A . . 120.4
C29 C30 C39 . . 119.9(3)
C29 C30 H30A . . 120.1
C39 C30 H30A . . 120.1
C32 C31 C39 . . 121.4(3)
C32 C31 H31A . . 119.3
C39 C31 H31A . . 119.3
C31 C32 C37 . . 121.6(3)
C31 C32 H32A . . 119.2
C37 C32 H32A . . 119.2
C34 C33 C37 . . 120.4(3)
C34 C33 H33A . . 119.8
C37 C33 H33A . . 119.8
C33 C34 C35 . . 118.6(3)
C33 C34 H34A . . 120.7
C35 C34 H34A . . 120.7
N1 C35 C34 . . 123.8(3)
N1 C35 H35A . . 118.1
C34 C35 H35A . . 118.1
N1 C36 C37 . . 122.7(3)
N1 C36 C38 . . 118.3(3)
C37 C36 C38 . . 119.0(3)
C33 C37 C36 . . 117.1(3)
C33 C37 C32 . . 123.7(3)
C36 C37 C32 . . 119.2(3)
N2 C38 C39 . . 121.5(3)
N2 C38 C36 . . 118.4(3)
C39 C38 C36 . . 120.1(3)
C30 C39 C38 . . 117.9(3)
C30 C39 C31 . . 123.4(3)
C38 C39 C31 . . 118.7(3)
C35 N1 C36 . . 117.4(3)
C35 N1 Ce1 . . 122.8(2)
C36 N1 Ce1 . . 118.82(19)
C28 N2 C38 . . 118.5(3)
C28 N2 Ce1 . . 120.1(2)
C38 N2 Ce1 . . 120.66(19)
C4 O1 C2 . . 119.4(3)
C22 O9 C20 . . 117.7(2)
C10 O5 Ce1 . . 93.1(2)
C10 O4 Ce1 . . 92.37(19)
C19 O7 Ce1 . . 97.56(17)
C1 O3 Ce1 . . 135.07(19)
C1 O2 Ce1 . 3_657 140.2(2)
C19 O8 Ce1 . 3_657 161.9(2)
C19 O8 Ce1 . . 90.96(18)
Ce1 O8 Ce1 3_657 . 106.03(7)
C18 O6 C11 . . 118.6(3)

loop_
_geom_bond_atom_site_label_1
_geom_bond_atom_site_label_2
_geom_bond_site_symmetry_2
_geom_bond_distance
_geom_bond_publ_flag
Ce1 O8 3_657 2.4377(19) y
Ce1 O2 3_657 2.448(2) y
Ce1 O3 . 2.483(2) y
Ce1 O5 . 2.531(2) y
Ce1 O4 . 2.549(2) y
Ce1 O7 . 2.5699(19) y
Ce1 N2 . 2.643(2) y
Ce1 N1 . 2.691(2) y
Ce1 O8 . 2.694(2) y
Ce1 C10 . 2.886(3) ?
Ce1 C19 . 2.997(3) ?
Ce1 Ce1 3_657 4.1025(3) ?
C1 O3 . 1.247(4) ?
C1 O2 . 1.261(4) ?
C1 C2 . 1.529(4) ?
C2 O1 . 1.406(4) ?
C2 C3 . 1.503(5) ?
C2 H2A . 0.9800 ?
C3 H3A . 0.9600 ?
C3 H3B . 0.9600 ?
C3 H3C . 0.9600 ?
C4 C5 . 1.360(5) ?
C4 C9 . 1.381(5) ?
C4 O1 . 1.382(4) ?
C5 C6 . 1.377(6) ?
C5 H5A . 0.9300 ?
C6 C7 . 1.353(8) ?
C6 H6A . 0.9300 ?
C7 C8 . 1.357(8) ?
C7 H7A . 0.9300 ?
C8 C9 . 1.364(7) ?
C8 H8A . 0.9300 ?
C9 H9A . 0.9300 ?
C10 O4 . 1.252(4) ?
C10 O5 . 1.254(4) ?
C10 C11 . 1.524(4) ?
C11 O6 . 1.417(4) ?
C11 C12 . 1.520(5) ?
C11 H11A . 0.9800 ?
C12 H12A . 0.9600 ?
C12 H12B . 0.9600 ?
C12 H12C . 0.9600 ?
C13 C14 . 1.371(5) ?
C13 C18 . 1.375(5) ?
C13 H13A . 0.9300 ?
C14 C15 . 1.367(6) ?
C14 H14A . 0.9300 ?
C15 C16 . 1.364(6) ?
C15 H15A . 0.9300 ?
C16 C17 . 1.387(5) ?
C16 H16A . 0.9300 ?
C17 C18 . 1.377(5) ?
C17 H17A . 0.9300 ?
C18 O6 . 1.379(4) ?
C19 O7 . 1.241(3) ?
C19 O8 . 1.268(3) ?
C19 C20 . 1.517(4) ?
C20 O9 . 1.423(4) ?
C20 C21 . 1.514(5) ?
C20 H20A . 0.9800 ?
C21 H21A . 0.9600 ?
C21 H21B . 0.9600 ?
C21 H21C . 0.9600 ?
C22 O9 . 1.369(4) ?
C22 C27 . 1.371(5) ?
C22 C23 . 1.377(5) ?
C23 C24 . 1.378(6) ?
C23 H23A . 0.9300 ?
C24 C25 . 1.353(7) ?
C24 H24A . 0.9300 ?
C25 C26 . 1.366(6) ?
C25 H25A . 0.9300 ?
C26 C27 . 1.377(6) ?
C26 H26A . 0.9300 ?
C27 H27A . 0.9300 ?
C28 N2 . 1.323(4) ?
C28 C29 . 1.396(4) ?
C28 H28A . 0.9300 ?
C29 C30 . 1.357(5) ?
C29 H29A . 0.9300 ?
C30 C39 . 1.394(5) ?
C30 H30A . 0.9300 ?
C31 C32 . 1.335(5) ?
C31 C39 . 1.426(5) ?
C31 H31A . 0.9300 ?
C32 C37 . 1.431(5) ?
C32 H32A . 0.9300 ?
C33 C34 . 1.360(5) ?
C33 C37 . 1.391(5) ?
C33 H33A . 0.9300 ?
C34 C35 . 1.394(5) ?
C34 H34A . 0.9300 ?
C35 N1 . 1.319(4) ?
C35 H35A . 0.9300 ?
C36 N1 . 1.362(4) ?
C36 C37 . 1.411(4) ?
C36 C38 . 1.435(4) ?
C38 N2 . 1.359(4) ?
C38 C39 . 1.417(4) ?
O2 Ce1 3_657 2.448(2) ?
O8 Ce1 3_657 2.4377(19) ?
